data_7008035
loop_
_publ_author_name
'Wong, Wallace W. H.'
'Curiel, David'
'Cowley, Andrew R.'
'Beer, Paul D.'

_publ_section_title
;
 Dinuclear zinc(II) dithiocarbamate macrocycles: ditopic receptors for
 a variety of guest molecules.
;
_journal_issue 2
_journal_name_full 'Dalton transactions (Cambridge, England : 2003)'
_journal_page_first 359
_journal_page_last 364
_journal_paper_doi 10.1039/b415935g
_journal_year 2005
_chemical_absolute_configuration ad
_chemical_compound_source
;
synthesis as described
;
_chemical_formula_moiety ' C26 H52 N6 S8 Zn2 '
_chemical_formula_sum 'C26 H52 N6 S8 Zn2'
_chemical_formula_weight 836.03
_chemical_name_systematic
;
?
;
_space_group_IT_number 29
_symmetry_cell_setting orthorhombic
_symmetry_space_group_name_Hall 'P 2c -2ac'
_symmetry_space_group_name_H-M 'P c a 21'
_atom_sites_solution_hydrogens geom
_atom_sites_solution_primary direct
_cell_angle_alpha 90
_cell_angle_beta 90
_cell_angle_gamma 90
_cell_formula_units_Z 4
_cell_length_a 21.7324(3)
_cell_length_b 7.2463(2)
_cell_length_c 24.1595(4)
_cell_measurement_reflns_used 27083
_cell_measurement_temperature 150
_cell_measurement_theta_max 28
_cell_measurement_theta_min 5
_cell_volume 3804.63(13)
_computing_cell_refinement
;
KappaCCD software 'DENZO' (Otwinowski & Minor, 1996)
;
_computing_data_collection
;
KappaCCD software 'Collect' (Nonius, 2000)
;
_computing_data_reduction
;
KappaCCD software 'DENZO' (Otwinowski & Minor, 1996)
;
_computing_publication_material
;
CRYSTALS (Watkin et al, 2001)
;
_computing_structure_refinement
;
CRYSTALS (Watkin et al, 2001)
;
_computing_structure_solution 'SIR92 (Giacovazzo et al, 1992)'
_diffrn_ambient_temperature 150
_diffrn_measured_fraction_theta_full 0.990
_diffrn_measured_fraction_theta_max 0.990
_diffrn_measurement_device_type
;
Nonius KappaCCD
;
_diffrn_measurement_method \w
_diffrn_radiation_monochromator graphite
_diffrn_radiation_type 'Mo K\a'
_diffrn_radiation_wavelength 0.71073
_diffrn_reflns_av_R_equivalents 0.041
_diffrn_reflns_limit_h_max 28
_diffrn_reflns_limit_h_min -28
_diffrn_reflns_limit_k_max 9
_diffrn_reflns_limit_k_min -9
_diffrn_reflns_limit_l_max 31
_diffrn_reflns_limit_l_min -31
_diffrn_reflns_number 27083
_diffrn_reflns_theta_full 27.485
_diffrn_reflns_theta_max 27.485
_diffrn_reflns_theta_min 5.158
_diffrn_standards_decay_% 0.00
_diffrn_standards_interval_count 0
_diffrn_standards_interval_time 0
_diffrn_standards_number 0
_exptl_absorpt_coefficient_mu 1.727
_exptl_absorpt_correction_T_max 0.79
_exptl_absorpt_correction_T_min 0.53
_exptl_absorpt_correction_type multi-scan
_exptl_absorpt_process_details
;
Denzo/Scalepack (Otwinowski & Minor, 1996)
;
_exptl_crystal_colour ' colourless '
_exptl_crystal_density_diffrn 1.459
_exptl_crystal_description ' prism '
_exptl_crystal_F_000 1752.
_exptl_crystal_size_max 0.44
_exptl_crystal_size_mid 0.14
_exptl_crystal_size_min 0.14
_refine_diff_density_max 1.48
_refine_diff_density_min -1.00
_refine_ls_abs_structure_details 'Flack, 3512 Friedel-pairs'
_refine_ls_abs_structure_Flack 0.486(10)
_refine_ls_extinction_method None
_refine_ls_goodness_of_fit_ref 1.0987
_refine_ls_hydrogen_treatment noref
_refine_ls_matrix_type full
_refine_ls_number_parameters 435
_refine_ls_number_reflns 6946
_refine_ls_number_restraints 31
_refine_ls_R_factor_all 0.0425
_refine_ls_R_factor_gt 0.0347
_refine_ls_shift/su_max 0.018784
_refine_ls_structure_factor_coef F
_refine_ls_weighting_details
;
Method, part 1, Chebychev polynomial, (Watkin, 1994, Prince, 1982)
[weight] = 1.0/[A~0~*T~0~(x)+A~1~*T~1~(x) ... +A~n-1~]*T~n-1~(x)]
where A~i~ are the Chebychev coefficients listed below and x= Fcalc/Fmax
Method = Robust Weighting (Prince, 1982)
W = [weight] * [1-(deltaF/6*sigmaF)^2^]^2^
A~i~ are:
0.496 0.0705 0.181
;
_refine_ls_weighting_scheme calc
_refine_ls_wR_factor_all 0.0438
_refine_ls_wR_factor_gt 0.0365
_refine_ls_wR_factor_ref 0.0365
_reflns_limit_h_max 28
_reflns_limit_h_min 0
_reflns_limit_k_max 9
_reflns_limit_k_min 0
_reflns_limit_l_max 31
_reflns_limit_l_min -31
_reflns_number_gt 6946
_reflns_number_total 7927
_reflns_threshold_expression I>3.00u(I)
_cod_data_source_file b415935g.txt
_cod_data_source_block receptor16_DABCO
_cod_depositor_comments
;
The following automatic conversions were performed:
'_atom_site_refinement_disorder_assembly' tag replaced with
'_atom_site_disorder_assembly'.

'_atom_site_refinement_disorder_group'
tag replaced with '_atom_site_disorder_group'.

Automatic conversion script
Id: cif_correct_tags 1383 2010-08-28 14:59:44Z saulius 

The following automatic conversions were performed:
'_symmetry_cell_setting' value 'Orthorhombic' changed to 'orthorhombic'
according to '/home/saulius/struct/CIF-dictionaries/cif_core.dic'
dictionary named 'cif_core.dic' version 2.4.1 from 2010-06-29.

Automatic conversion script
Id: cif_fix_enum 1527 2010-12-29 10:47:43Z saulius 
;
_cod_original_sg_symbol_H-M 'P c a 21 '
_cod_original_formula_sum ' C26 H52 N6 S8 Zn2 '
_cod_database_code 7008035

loop_
_symmetry_equiv_pos_as_xyz
x,y,z
-x+1/2,y,z+1/2
x+1/2,-y,z
-x,-y,z+1/2

loop_
_atom_site_label
_atom_site_type_symbol
_atom_site_fract_x
_atom_site_fract_y
_atom_site_fract_z
_atom_site_U_iso_or_equiv
_atom_site_occupancy
_atom_site_adp_type
_atom_site_refinement_flags_posn
_atom_site_refinement_flags_adp
_atom_site_refinement_flags_occupancy
_atom_site_disorder_assembly
_atom_site_disorder_group
Zn1 Zn 0.571590(17) 0.55236(5) 0.24882(3) 0.0248 1.0000 Uani . . . . .
S1 S 0.46307(4) 0.41730(12) 0.24114(5) 0.0305 1.0000 Uani . . . . .
S2 S 0.50297(4) 0.77099(12) 0.28894(5) 0.0315 1.0000 Uani . . . . .
C1 C 0.44325(16) 0.6268(5) 0.26920(15) 0.0266 1.0000 Uani . . . . .
N1 N 0.38494(14) 0.6749(5) 0.27629(14) 0.0325 1.0000 Uani . . . . .
C2 C 0.33429(18) 0.5524(6) 0.2589(2) 0.0404 1.0000 Uani . . . . .
C3 C 0.3194(2) 0.5658(8) 0.1979(2) 0.0597 1.0000 Uani . . . . .
C4 C 0.3664(2) 0.8488(6) 0.30342(18) 0.0409 1.0000 Uani . . . . .
C5 C 0.3338(3) 0.9817(7) 0.2660(2) 0.0552 1.0000 Uani . . . . .
S3 S 0.66461(5) 0.75861(13) 0.23221(5) 0.0345 1.0000 Uani . . . . .
S4 S 0.60539(4) 0.48980(13) 0.15801(5) 0.0322 1.0000 Uani . . . . .
C6 C 0.65885(15) 0.6635(5) 0.16722(15) 0.0246 1.0000 Uani . . . . .
N2 N 0.69406(16) 0.7212(4) 0.12573(13) 0.0316 1.0000 Uani . . . . .
C7 C 0.7371(2) 0.8771(6) 0.13338(18) 0.0447 1.0000 Uani . . . . .
C8 C 0.7051(3) 1.0610(7) 0.1251(2) 0.0644 1.0000 Uani . . . . .
C9 C 0.6901(2) 0.6492(6) 0.06891(16) 0.0383 1.0000 Uani . . . . .
C10 C 0.7432(3) 0.5261(7) 0.0540(2) 0.0551 1.0000 Uani . . . . .
N3 N 0.60816(13) 0.3728(4) 0.30995(12) 0.0226 0.520(8) Uani . U P . 1
C11 C 0.5605(4) 0.3305(17) 0.3535(4) 0.0577 0.520(8) Uani . U P . 1
C12 C 0.5886(4) 0.214(2) 0.4003(5) 0.0746 0.520(8) Uani . U P . 1
C13 C 0.6596(4) 0.4678(11) 0.3423(4) 0.0391 0.520(8) Uani . U P . 1
C14 C 0.6881(5) 0.3343(11) 0.3855(4) 0.0532 0.520(8) Uani . U P . 1
C15 C 0.6322(5) 0.2051(11) 0.2874(3) 0.0477 0.520(8) Uani . U P . 1
C16 C 0.6531(6) 0.0726(12) 0.3330(4) 0.0569 0.520(8) Uani . U P . 1
N4 N 0.65245(13) 0.1574(4) 0.38570(11) 0.0221 0.520(8) Uani . U P . 1
Zn2 Zn 0.688501(18) -0.02087(5) 0.44729(4) 0.0260 1.0000 Uani . . . . .
S5 S 0.79746(4) 0.09403(13) 0.45881(5) 0.0321 1.0000 Uani . . . . .
S6 S 0.75491(5) -0.24442(14) 0.40417(6) 0.0394 1.0000 Uani . . . . .
C17 C 0.81544(17) -0.1079(5) 0.42524(15) 0.0285 1.0000 Uani . . . . .
N5 N 0.87343(15) -0.1571(5) 0.41694(14) 0.0334 1.0000 Uani . . . . .
C18 C 0.92532(17) -0.0411(6) 0.4358(2) 0.0414 1.0000 Uani . . . . .
C19 C 0.9431(3) -0.0751(8) 0.4949(3) 0.0637 1.0000 Uani . . . . .
C20 C 0.8898(2) -0.3291(7) 0.3872(2) 0.0500 1.0000 Uani . . . . .
C21 C 0.9160(3) -0.4778(7) 0.4225(3) 0.0703 1.0000 Uani . . . . .
S7 S 0.59624(6) -0.23315(15) 0.46296(6) 0.0490 1.0000 Uani . . . . .
S8 S 0.64739(4) 0.05811(15) 0.53496(5) 0.0353 1.0000 Uani . . . . .
C22 C 0.59797(18) -0.1259(5) 0.52718(16) 0.0326 1.0000 Uani . . . . .
N6 N 0.56214(18) -0.1828(5) 0.56831(15) 0.0406 1.0000 Uani . . . . .
C23 C 0.5185(3) -0.3431(8) 0.5601(2) 0.0642 1.0000 Uani . . . . .
C24 C 0.5481(4) -0.5200(9) 0.5736(3) 0.0856 1.0000 Uani . . . . .
C25 C 0.5639(3) -0.0994(8) 0.62377(18) 0.0543 1.0000 Uani . . . . .
C26 C 0.5058(4) -0.0054(11) 0.6384(3) 0.0812 1.0000 Uani . . . . .
N7 N 0.65245(13) 0.1574(4) 0.38570(11) 0.0221 0.480(8) Uani . U P . 2
C27 C 0.7003(4) 0.2055(18) 0.3420(4) 0.0570 0.480(8) Uani . U P . 2
C28 C 0.6727(5) 0.328(2) 0.2968(5) 0.0747 0.480(8) Uani . U P . 2
C29 C 0.6031(5) 0.0594(13) 0.3530(4) 0.0457 0.480(8) Uani . U P . 2
C30 C 0.5742(5) 0.1928(13) 0.3094(5) 0.0555 0.480(8) Uani . U P . 2
C31 C 0.6277(6) 0.3187(13) 0.4073(4) 0.0466 0.480(8) Uani . U P . 2
C32 C 0.6039(7) 0.4557(14) 0.3615(4) 0.0586 0.480(8) Uani . U P . 2
N8 N 0.60816(13) 0.3728(4) 0.30995(12) 0.0226 0.480(8) Uani . U P . 2
H21 H 0.3462 0.4221 0.2674 0.0484 1.0000 Uiso . . . . .
H22 H 0.2966 0.5858 0.2805 0.0484 1.0000 Uiso . . . . .
H31 H 0.2848 0.4797 0.1889 0.0716 1.0000 Uiso . . . . .
H32 H 0.3565 0.5314 0.1757 0.0716 1.0000 Uiso . . . . .
H33 H 0.3069 0.6951 0.1888 0.0716 1.0000 Uiso . . . . .
H41 H 0.4042 0.9105 0.3180 0.0490 1.0000 Uiso . . . . .
H42 H 0.3383 0.8180 0.3349 0.0490 1.0000 Uiso . . . . .
H51 H 0.3228 1.0955 0.2873 0.0663 1.0000 Uiso . . . . .
H52 H 0.3614 1.0155 0.2345 0.0663 1.0000 Uiso . . . . .
H53 H 0.2955 0.9230 0.2514 0.0663 1.0000 Uiso . . . . .
H71 H 0.7713 0.8659 0.1059 0.0536 1.0000 Uiso . . . . .
H72 H 0.7543 0.8721 0.1717 0.0536 1.0000 Uiso . . . . .
H81 H 0.7353 1.1634 0.1306 0.0773 1.0000 Uiso . . . . .
H82 H 0.6879 1.0673 0.0868 0.0773 1.0000 Uiso . . . . .
H83 H 0.6709 1.0735 0.1526 0.0773 1.0000 Uiso . . . . .
H91 H 0.6893 0.7558 0.0426 0.0460 1.0000 Uiso . . . . .
H92 H 0.6511 0.5770 0.0652 0.0460 1.0000 Uiso . . . . .
H101 H 0.7381 0.4813 0.0151 0.0662 1.0000 Uiso . . . . .
H102 H 0.7825 0.5970 0.0572 0.0662 1.0000 Uiso . . . . .
H103 H 0.7443 0.4181 0.0798 0.0662 1.0000 Uiso . . . . .
H111 H 0.5446 0.4489 0.3693 0.0692 0.5203 Uiso . . . . 1
H112 H 0.5258 0.2604 0.3363 0.0692 0.5203 Uiso . . . . 1
H121 H 0.5896 0.2891 0.4351 0.0895 0.5203 Uiso . . . . 1
H122 H 0.5629 0.1017 0.4062 0.0895 0.5203 Uiso . . . . 1
H131 H 0.6924 0.5085 0.3159 0.0469 0.5203 Uiso . . . . 1
H132 H 0.6424 0.5778 0.3619 0.0469 0.5203 Uiso . . . . 1
H141 H 0.7320 0.3085 0.3755 0.0638 0.5203 Uiso . . . . 1
H142 H 0.6864 0.3919 0.4231 0.0638 0.5203 Uiso . . . . 1
H151 H 0.6682 0.2349 0.2632 0.0572 0.5203 Uiso . . . . 1
H152 H 0.5995 0.1438 0.2648 0.0572 0.5203 Uiso . . . . 1
H161 H 0.6959 0.0302 0.3247 0.0682 0.5203 Uiso . . . . 1
H162 H 0.6248 -0.0361 0.3337 0.0682 0.5203 Uiso . . . . 1
H181 H 0.9618 -0.0673 0.4117 0.0496 1.0000 Uiso . . . . .
H182 H 0.9133 0.0915 0.4318 0.0496 1.0000 Uiso . . . . .
H191 H 0.9783 0.0071 0.5051 0.0765 1.0000 Uiso . . . . .
H192 H 0.9557 -0.2070 0.4995 0.0765 1.0000 Uiso . . . . .
H193 H 0.9072 -0.0482 0.5195 0.0765 1.0000 Uiso . . . . .
H201 H 0.9208 -0.2975 0.3581 0.0600 1.0000 Uiso . . . . .
H202 H 0.8517 -0.3779 0.3692 0.0600 1.0000 Uiso . . . . .
H211 H 0.9257 -0.5879 0.3991 0.0844 1.0000 Uiso . . . . .
H212 H 0.9546 -0.4325 0.4405 0.0844 1.0000 Uiso . . . . .
H213 H 0.8855 -0.5130 0.4516 0.0844 1.0000 Uiso . . . . .
H231 H 0.4819 -0.3258 0.5845 0.0770 1.0000 Uiso . . . . .
H232 H 0.5050 -0.3457 0.5205 0.0770 1.0000 Uiso . . . . .
H241 H 0.5181 -0.6228 0.5677 0.1027 1.0000 Uiso . . . . .
H242 H 0.5615 -0.5188 0.6132 0.1027 1.0000 Uiso . . . . .
H243 H 0.5846 -0.5387 0.5491 0.1027 1.0000 Uiso . . . . .
H251 H 0.5718 -0.1988 0.6516 0.0651 1.0000 Uiso . . . . .
H252 H 0.5981 -0.0071 0.6250 0.0651 1.0000 Uiso . . . . .
H261 H 0.5094 0.0487 0.6764 0.0974 1.0000 Uiso . . . . .
H262 H 0.4712 -0.0964 0.6377 0.0974 1.0000 Uiso . . . . .
H263 H 0.4975 0.0953 0.6111 0.0974 1.0000 Uiso . . . . .
H271 H 0.7351 0.2727 0.3600 0.0684 0.4797 Uiso . . . . 2
H272 H 0.7159 0.0890 0.3249 0.0684 0.4797 Uiso . . . . 2
H281 H 0.6970 0.4443 0.2941 0.0897 0.4797 Uiso . . . . 2
H282 H 0.6743 0.2607 0.2607 0.0897 0.4797 Uiso . . . . 2
H291 H 0.6216 -0.0489 0.3335 0.0549 0.4797 Uiso . . . . 2
H292 H 0.5702 0.0157 0.3788 0.0549 0.4797 Uiso . . . . 2
H301 H 0.5772 0.1361 0.2718 0.0667 0.4797 Uiso . . . . 2
H302 H 0.5300 0.2147 0.3187 0.0667 0.4797 Uiso . . . . 2
H311 H 0.6601 0.3825 0.4295 0.0559 0.4797 Uiso . . . . 2
H312 H 0.5924 0.2855 0.4319 0.0559 0.4797 Uiso . . . . 2
H321 H 0.6295 0.5703 0.3620 0.0703 0.4797 Uiso . . . . 2
H322 H 0.5600 0.4884 0.3692 0.0703 0.4797 Uiso . . . . 2

loop_
_atom_site_aniso_label
_atom_site_aniso_U_11
_atom_site_aniso_U_22
_atom_site_aniso_U_33
_atom_site_aniso_U_23
_atom_site_aniso_U_13
_atom_site_aniso_U_12
Zn1 0.02351(17) 0.02915(18) 0.02162(19) 0.00244(16) 0.00065(17) 0.00164(15)
S1 0.0247(4) 0.0331(4) 0.0336(5) -0.0063(4) -0.0030(4) 0.0005(3)
S2 0.0275(4) 0.0298(4) 0.0371(5) -0.0051(4) -0.0036(4) 0.0006(3)
C1 0.0272(18) 0.0310(17) 0.0217(16) 0.0013(13) 0.0003(13) 0.0019(14)
N1 0.0237(15) 0.0394(17) 0.0343(18) -0.0039(14) -0.0013(13) 0.0016(13)
C2 0.0227(16) 0.048(2) 0.050(3) -0.0053(19) -0.0026(19) -0.0009(16)
C3 0.046(3) 0.069(3) 0.064(4) -0.013(3) -0.027(2) 0.003(3)
C4 0.034(2) 0.049(2) 0.040(2) -0.0106(18) 0.0023(17) 0.0118(18)
C5 0.063(3) 0.040(2) 0.063(4) 0.002(2) 0.004(3) 0.008(2)
S3 0.0400(5) 0.0392(5) 0.0243(4) -0.0026(3) 0.0015(4) -0.0166(4)
S4 0.0325(4) 0.0387(5) 0.0255(5) -0.0036(4) 0.0007(4) -0.0134(4)
C6 0.0205(16) 0.0281(16) 0.0252(17) 0.0046(13) -0.0007(13) -0.0017(13)
N2 0.0364(18) 0.0343(16) 0.0242(15) 0.0030(12) -0.0016(13) -0.0081(13)
C7 0.050(3) 0.048(2) 0.036(2) 0.0041(18) 0.0073(19) -0.026(2)
C8 0.108(5) 0.042(3) 0.043(3) 0.006(2) 0.003(3) -0.029(3)
C9 0.048(2) 0.048(2) 0.0186(17) 0.0018(16) 0.0022(17) -0.0114(19)
C10 0.085(4) 0.046(3) 0.035(3) 0.0039(19) 0.014(3) 0.005(2)
N3 0.0181(13) 0.0252(13) 0.0246(14) 0.0036(11) 0.0001(11) 0.0017(10)
C11 0.021(3) 0.103(8) 0.050(5) 0.045(5) 0.011(3) 0.022(4)
C12 0.028(3) 0.133(11) 0.063(6) 0.060(6) 0.016(4) 0.039(5)
C13 0.041(4) 0.032(4) 0.044(5) 0.007(3) -0.025(3) -0.003(3)
C14 0.066(6) 0.030(3) 0.063(6) 0.024(3) -0.034(5) -0.017(3)
C15 0.092(8) 0.034(4) 0.017(3) -0.005(2) -0.015(4) 0.024(4)
C16 0.115(10) 0.031(4) 0.024(3) 0.002(2) -0.017(4) 0.016(5)
N4 0.0177(13) 0.0256(14) 0.0229(14) 0.0047(10) 0.0002(10) 0.0000(10)
Zn2 0.02495(17) 0.02989(19) 0.02326(19) 0.00444(18) 0.00239(17) 0.00231(15)
S5 0.0246(4) 0.0355(4) 0.0363(5) -0.0039(4) 0.0000(4) 0.0019(3)
S6 0.0317(5) 0.0346(5) 0.0519(6) -0.0076(4) -0.0095(5) 0.0032(4)
C17 0.0267(18) 0.0358(19) 0.0228(17) 0.0060(14) -0.0025(14) 0.0018(14)
N5 0.0283(16) 0.0418(18) 0.0301(17) -0.0039(13) 0.0013(13) 0.0096(14)
C18 0.0207(17) 0.048(2) 0.055(3) 0.0007(19) 0.0061(18) 0.0001(16)
C19 0.058(3) 0.063(3) 0.070(4) 0.007(3) -0.027(3) -0.014(3)
C20 0.039(2) 0.060(3) 0.051(3) -0.021(2) 0.002(2) 0.011(2)
C21 0.096(5) 0.039(3) 0.075(4) -0.004(3) 0.029(3) 0.009(3)
S7 0.0658(8) 0.0409(5) 0.0403(6) -0.0068(4) 0.0227(5) -0.0152(5)
S8 0.0288(5) 0.0531(6) 0.0240(5) 0.0012(4) -0.0002(4) -0.0086(4)
C22 0.034(2) 0.0346(19) 0.0289(19) 0.0084(15) 0.0047(16) 0.0039(15)
N6 0.051(2) 0.0401(18) 0.0309(18) 0.0077(14) 0.0133(16) -0.0036(16)
C23 0.076(4) 0.059(3) 0.058(3) 0.009(2) 0.040(3) -0.012(3)
C24 0.121(6) 0.063(4) 0.073(5) 0.017(3) -0.005(4) -0.015(4)
C25 0.063(3) 0.077(3) 0.022(2) 0.006(2) 0.009(2) -0.011(3)
C26 0.099(5) 0.094(5) 0.051(4) -0.021(3) 0.014(3) 0.019(4)
N7 0.0177(13) 0.0256(14) 0.0229(14) 0.0047(10) 0.0002(10) 0.0000(10)
C27 0.023(4) 0.099(9) 0.049(6) 0.045(5) 0.012(3) 0.014(4)
C28 0.032(3) 0.118(11) 0.075(7) 0.073(7) 0.031(5) 0.033(5)
C29 0.052(5) 0.036(4) 0.049(6) 0.016(3) -0.029(4) -0.017(4)
C30 0.060(6) 0.031(4) 0.076(8) 0.016(4) -0.047(6) -0.014(4)
C31 0.072(8) 0.042(4) 0.026(4) -0.003(3) -0.009(4) 0.027(4)
C32 0.100(10) 0.047(5) 0.029(3) -0.010(3) -0.028(5) 0.034(6)
N8 0.0181(13) 0.0252(13) 0.0246(14) 0.0036(11) 0.0001(11) 0.0017(10)

loop_
_atom_type_symbol
_atom_type_scat_dispersion_real
_atom_type_scat_dispersion_imag
_atom_type_scat_Cromer_Mann_a1
_atom_type_scat_Cromer_Mann_b1
_atom_type_scat_Cromer_Mann_a2
_atom_type_scat_Cromer_Mann_b2
_atom_type_scat_Cromer_Mann_a3
_atom_type_scat_Cromer_Mann_b3
_atom_type_scat_Cromer_Mann_a4
_atom_type_scat_Cromer_Mann_b4
_atom_type_scat_Cromer_Mann_c
_atom_type_scat_source
'C   ' 0.0033 0.0016 2.3100 20.8439 1.0200 10.2075 1.5886 0.5687 0.8650 51.6512 0.2156 International_Tables_Vol_IV_Table_2.2B
'H   ' 0.0000 0.0000 0.4930 10.5109 0.3229 26.1257 0.1402 3.1424 0.0408 57.7998 0.0030 International_Tables_Vol_IV_Table_2.2B
'N   ' 0.0061 0.0033 12.2126 0.0057 3.1322 9.8933 2.0125 28.9975 1.1663 0.5826 -11.5290 International_Tables_Vol_IV_Table_2.2B
'S   ' 0.1246 0.1234 6.9053 1.4679 5.2034 22.2151 1.4379 0.2536 1.5863 56.1720 0.8669 International_Tables_Vol_IV_Table_2.2B
'Zn  ' 0.2839 1.4301 14.0743 3.2655 7.0318 0.2333 5.1652 10.3163 2.4100 58.7097 1.3041 International_Tables_Vol_IV_Table_2.2B

loop_
_geom_angle_atom_site_label_1
_geom_angle_site_symmetry_1
_geom_angle_atom_site_label_2
_geom_angle_site_symmetry_2
_geom_angle_atom_site_label_3
_geom_angle_site_symmetry_3
_geom_angle
_geom_angle_publ_flag
S1 . Zn1 . S2 . 72.96(3) yes
S1 . Zn1 . S3 . 160.82(4) yes
S2 . Zn1 . S3 . 99.84(4) yes
S1 . Zn1 . S4 . 98.40(3) yes
S2 . Zn1 . S4 . 134.56(4) yes
S3 . Zn1 . S4 . 73.67(3) yes
S1 . Zn1 . N3 . 99.26(8) yes
S2 . Zn1 . N3 . 111.04(8) yes
S3 . Zn1 . N3 . 99.92(8) yes
S4 . Zn1 . N3 . 114.39(8) yes
S1 . Zn1 . N8 . 99.26(8) yes
S2 . Zn1 . N8 . 111.04(8) yes
S3 . Zn1 . N8 . 99.92(8) yes
S4 . Zn1 . N8 . 114.39(8) yes
Zn1 . S1 . C1 . 82.22(13) yes
Zn1 . S2 . C1 . 87.46(12) yes
S1 . C1 . S2 . 117.0(2) yes
S1 . C1 . N1 . 121.6(3) yes
S2 . C1 . N1 . 121.4(3) yes
C1 . N1 . C2 . 121.2(3) yes
C1 . N1 . C4 . 122.9(3) yes
C2 . N1 . C4 . 115.9(3) yes
N1 . C2 . C3 . 113.5(4) yes
N1 . C2 . H21 . 108.456 no
C3 . C2 . H21 . 108.456 no
N1 . C2 . H22 . 108.454 no
C3 . C2 . H22 . 108.455 no
H21 . C2 . H22 . 109.466 no
C2 . C3 . H31 . 109.467 no
C2 . C3 . H32 . 109.467 no
H31 . C3 . H32 . 109.475 no
C2 . C3 . H33 . 109.467 no
H31 . C3 . H33 . 109.474 no
H32 . C3 . H33 . 109.476 no
N1 . C4 . C5 . 114.2(4) yes
N1 . C4 . H41 . 108.276 no
C5 . C4 . H41 . 108.277 no
N1 . C4 . H42 . 108.276 no
C5 . C4 . H42 . 108.275 no
H41 . C4 . H42 . 109.467 no
C4 . C5 . H51 . 109.465 no
C4 . C5 . H52 . 109.464 no
H51 . C5 . H52 . 109.476 no
C4 . C5 . H53 . 109.467 no
H51 . C5 . H53 . 109.478 no
H52 . C5 . H53 . 109.477 no
Zn1 . S3 . C6 . 81.42(12) yes
Zn1 . S4 . C6 . 87.11(12) yes
S3 . C6 . S4 . 117.3(2) yes
S3 . C6 . N2 . 121.4(3) yes
S4 . C6 . N2 . 121.3(3) yes
C6 . N2 . C7 . 120.7(3) yes
C6 . N2 . C9 . 123.9(3) yes
C7 . N2 . C9 . 115.2(3) yes
N2 . C7 . C8 . 111.4(4) yes
N2 . C7 . H71 . 108.990 no
C8 . C7 . H71 . 108.988 no
N2 . C7 . H72 . 108.989 no
C8 . C7 . H72 . 108.988 no
H71 . C7 . H72 . 109.466 no
C7 . C8 . H81 . 109.468 no
C7 . C8 . H82 . 109.467 no
H81 . C8 . H82 . 109.477 no
C7 . C8 . H83 . 109.466 no
H81 . C8 . H83 . 109.474 no
H82 . C8 . H83 . 109.475 no
N2 . C9 . C10 . 112.9(4) yes
N2 . C9 . H91 . 108.610 no
C10 . C9 . H91 . 108.610 no
N2 . C9 . H92 . 108.608 no
C10 . C9 . H92 . 108.609 no
H91 . C9 . H92 . 109.466 no
C9 . C10 . H101 . 109.464 no
C9 . C10 . H102 . 109.466 no
H101 . C10 . H102 . 109.476 no
C9 . C10 . H103 . 109.467 no
H101 . C10 . H103 . 109.475 no
H102 . C10 . H103 . 109.479 no
Zn1 . N3 . C11 . 110.7(3) yes
Zn1 . N3 . C13 . 110.7(3) yes
C11 . N3 . C13 . 103.7(6) yes
Zn1 . N3 . C15 . 113.1(3) yes
C11 . N3 . C15 . 110.2(7) yes
C13 . N3 . C15 . 108.1(6) yes
N3 . C11 . C12 . 110.6(6) yes
N3 . C11 . H111 . 109.192 no
C12 . C11 . H111 . 109.187 no
N3 . C11 . H112 . 109.193 no
C12 . C11 . H112 . 109.199 no
H111 . C11 . H112 . 109.467 no
C11 . C12 . N4 . 110.4(7) yes
C11 . C12 . H121 . 109.258 no
N4 . C12 . H121 . 109.256 no
C11 . C12 . H122 . 109.241 no
N4 . C12 . H122 . 109.239 no
N3 . C13 . C14 . 110.8(6) yes
N3 . C13 . H131 . 109.136 no
C14 . C13 . H131 . 109.140 no
N3 . C13 . H132 . 109.135 no
C14 . C13 . H132 . 109.140 no
H131 . C13 . H132 . 109.466 no
C13 . C14 . N4 . 109.2(6) yes
C13 . C14 . H141 . 109.542 no
N4 . C14 . H141 . 109.545 no
C13 . C14 . H142 . 109.541 no
N4 . C14 . H142 . 109.544 no
N7 . C14 . H142 . 109.544 no
H141 . C14 . H142 . 109.467 no
N3 . C15 . C16 . 111.4(6) yes
N3 . C15 . H151 . 108.975 no
C16 . C15 . H151 . 108.979 no
N3 . C15 . H152 . 108.978 no
C16 . C15 . H152 . 108.976 no
H151 . C15 . H152 . 109.468 no
C15 . C16 . N4 . 111.9(6) yes
C15 . C16 . H161 . 108.848 no
N4 . C16 . H161 . 108.848 no
C15 . C16 . H162 . 108.856 no
N4 . C16 . H162 . 108.858 no
H161 . C16 . H162 . 109.468 no
C12 . N4 . C14 . 104.2(8) yes
C12 . N4 . C16 . 110.0(8) yes
C14 . N4 . C16 . 111.4(7) yes
C12 . N4 . Zn2 . 110.3(4) yes
C14 . N4 . Zn2 . 109.4(4) yes
C16 . N4 . Zn2 . 111.3(4) yes
N4 . Zn2 . S5 . 102.88(8) yes
N4 . Zn2 . S6 . 109.15(9) yes
S5 . Zn2 . S6 . 72.98(3) yes
N4 . Zn2 . S7 . 100.42(8) yes
S5 . Zn2 . S7 . 156.61(4) yes
S6 . Zn2 . S7 . 97.44(4) yes
N4 . Zn2 . S8 . 109.93(8) yes
S5 . Zn2 . S8 . 100.10(4) yes
S6 . Zn2 . S8 . 140.87(4) yes
S7 . Zn2 . S8 . 73.57(4) yes
S5 . Zn2 . N7 . 102.88(8) yes
S6 . Zn2 . N7 . 109.15(9) yes
S7 . Zn2 . N7 . 100.42(8) yes
S8 . Zn2 . N7 . 109.93(8) yes
Zn2 . S5 . C17 . 83.13(13) yes
Zn2 . S6 . C17 . 86.76(13) yes
S5 . C17 . S6 . 117.1(2) yes
S5 . C17 . N5 . 121.1(3) yes
S6 . C17 . N5 . 121.8(3) yes
C17 . N5 . C18 . 121.7(3) yes
C17 . N5 . C20 . 121.9(4) yes
C18 . N5 . C20 . 116.4(3) yes
N5 . C18 . C19 . 113.3(4) yes
N5 . C18 . H181 . 108.500 no
C19 . C18 . H181 . 108.500 no
N5 . C18 . H182 . 108.500 no
C19 . C18 . H182 . 108.500 no
H181 . C18 . H182 . 109.468 no
C18 . C19 . H191 . 109.468 no
C18 . C19 . H192 . 109.466 no
H191 . C19 . H192 . 109.477 no
C18 . C19 . H193 . 109.466 no
H191 . C19 . H193 . 109.477 no
H192 . C19 . H193 . 109.474 no
N5 . C20 . C21 . 115.0(4) yes
N5 . C20 . H201 . 108.073 no
C21 . C20 . H201 . 108.075 no
N5 . C20 . H202 . 108.073 no
C21 . C20 . H202 . 108.072 no
H201 . C20 . H202 . 109.467 no
C20 . C21 . H211 . 109.468 no
C20 . C21 . H212 . 109.467 no
H211 . C21 . H212 . 109.473 no
C20 . C21 . H213 . 109.470 no
H211 . C21 . H213 . 109.476 no
H212 . C21 . H213 . 109.474 no
Zn2 . S7 . C22 . 81.13(13) yes
Zn2 . S8 . C22 . 87.17(14) yes
S7 . C22 . S8 . 117.2(2) yes
S7 . C22 . N6 . 121.1(3) yes
S8 . C22 . N6 . 121.6(3) yes
C22 . N6 . C23 . 120.5(4) yes
C22 . N6 . C25 . 122.6(4) yes
C23 . N6 . C25 . 116.9(4) yes
N6 . C23 . C24 . 111.5(6) yes
N6 . C23 . H231 . 108.955 no
C24 . C23 . H231 . 108.957 no
N6 . C23 . H232 . 108.956 no
C24 . C23 . H232 . 108.956 no
H231 . C23 . H232 . 109.467 no
C23 . C24 . H241 . 109.465 no
C23 . C24 . H242 . 109.464 no
H241 . C24 . H242 . 109.477 no
C23 . C24 . H243 . 109.465 no
H241 . C24 . H243 . 109.480 no
H242 . C24 . H243 . 109.477 no
N6 . C25 . C26 . 112.7(5) yes
N6 . C25 . H251 . 108.654 no
C26 . C25 . H251 . 108.651 no
N6 . C25 . H252 . 108.653 no
C26 . C25 . H252 . 108.647 no
H251 . C25 . H252 . 109.467 no
C25 . C26 . H261 . 109.474 no
C25 . C26 . H262 . 109.464 no
H261 . C26 . H262 . 109.473 no
C25 . C26 . H263 . 109.470 no
H261 . C26 . H263 . 109.479 no
H262 . C26 . H263 . 109.467 no
Zn2 . N7 . C27 . 112.0(4) yes
Zn2 . N7 . C29 . 110.1(4) yes
C27 . N7 . C29 . 103.3(7) yes
Zn2 . N7 . C31 . 113.1(4) yes
C27 . N7 . C31 . 109.4(7) yes
C29 . N7 . C31 . 108.5(7) yes
N7 . C27 . C28 . 111.1(6) yes
N7 . C27 . H271 . 109.063 no
C28 . C27 . H271 . 109.065 no
N7 . C27 . H272 . 109.068 no
C28 . C27 . H272 . 109.067 no
H271 . C27 . H272 . 109.468 no
C27 . C28 . N8 . 110.4(7) yes
C27 . C28 . H281 . 109.236 no
N8 . C28 . H281 . 109.235 no
N3 . C28 . H282 . 109.240 no
C27 . C28 . H282 . 109.238 no
N8 . C28 . H282 . 109.240 no
H281 . C28 . H282 . 109.467 no
N7 . C29 . C30 . 110.3(6) yes
N7 . C29 . H291 . 109.257 no
C30 . C29 . H291 . 109.259 no
N7 . C29 . H292 . 109.262 no
C30 . C29 . H292 . 109.255 no
H291 . C29 . H292 . 109.467 no
C29 . C30 . N8 . 109.6(6) yes
C29 . C30 . H301 . 109.438 no
N8 . C30 . H301 . 109.436 no
C29 . C30 . H302 . 109.447 no
N8 . C30 . H302 . 109.449 no
H301 . C30 . H302 . 109.466 no
N7 . C31 . C32 . 113.2(7) yes
N7 . C31 . H311 . 108.524 no
C32 . C31 . H311 . 108.524 no
N7 . C31 . H312 . 108.520 no
C32 . C31 . H312 . 108.517 no
H311 . C31 . H312 . 109.465 no
C31 . C32 . N8 . 109.6(7) yes
C31 . C32 . H321 . 109.429 no
N8 . C32 . H321 . 109.431 no
C31 . C32 . H322 . 109.436 no
N8 . C32 . H322 . 109.436 no
H321 . C32 . H322 . 109.466 no
Zn1 . N8 . C28 . 110.0(4) yes
Zn1 . N8 . C30 . 110.1(4) yes
C28 . N8 . C30 . 105.8(8) yes
Zn1 . N8 . C32 . 109.5(4) yes
C28 . N8 . C32 . 110.7(9) yes
C30 . N8 . C32 . 110.6(8) yes

loop_
_geom_bond_atom_site_label_1
_geom_bond_site_symmetry_1
_geom_bond_atom_site_label_2
_geom_bond_site_symmetry_2
_geom_bond_distance
_geom_bond_publ_flag
Zn1 . S1 . 2.5602(9) yes
Zn1 . S2 . 2.3819(10) yes
Zn1 . S3 . 2.5458(10) yes
Zn1 . S4 . 2.3576(11) yes
Zn1 . N3 . 2.123(3) yes
Zn1 . N8 . 2.123(3) yes
S1 . C1 . 1.717(4) yes
S2 . C1 . 1.733(4) yes
C1 . N1 . 1.326(5) yes
N1 . C2 . 1.475(5) yes
N1 . C4 . 1.477(5) yes
C2 . C3 . 1.513(7) yes
C2 . H21 . 1.000 no
C2 . H22 . 1.000 no
C3 . H31 . 1.000 no
C3 . H32 . 1.000 no
C3 . H33 . 1.000 no
C4 . C5 . 1.499(7) yes
C4 . H41 . 1.000 no
C4 . H42 . 1.000 no
C5 . H51 . 1.000 no
C5 . H52 . 1.000 no
C5 . H53 . 1.000 no
S3 . C6 . 1.719(4) yes
S4 . C6 . 1.727(3) yes
C6 . N2 . 1.329(5) yes
N2 . C7 . 1.478(5) yes
N2 . C9 . 1.471(5) yes
C7 . C8 . 1.516(8) yes
C7 . H71 . 1.000 no
C7 . H72 . 1.000 no
C8 . H81 . 1.000 no
C8 . H82 . 1.000 no
C8 . H83 . 1.000 no
C9 . C10 . 1.503(7) yes
C9 . H91 . 1.000 no
C9 . H92 . 1.000 no
C10 . H101 . 1.000 no
C10 . H102 . 1.000 no
C10 . H103 . 1.000 no
N3 . C11 . 1.509(8) yes
N3 . C13 . 1.528(8) yes
N3 . C15 . 1.431(8) yes
C11 . C12 . 1.536(12) yes
C11 . H111 . 1.000 no
C11 . H112 . 1.000 no
C12 . N4 . 1.489(9) yes
C12 . H121 . 1.000 no
C12 . H122 . 1.000 no
C13 . C14 . 1.552(10) yes
C13 . H131 . 1.000 no
C13 . H132 . 1.000 no
C14 . N4 . 1.498(8) yes
C14 . H141 . 1.000 no
C14 . H142 . 1.000 no
C15 . C16 . 1.531(11) yes
C15 . H151 . 1.000 no
C15 . H152 . 1.000 no
C16 . N4 . 1.413(9) yes
C16 . H161 . 1.000 no
C16 . H162 . 1.000 no
N4 . Zn2 . 2.121(3) yes
Zn2 . S5 . 2.5255(10) yes
Zn2 . S6 . 2.4066(11) yes
Zn2 . S7 . 2.5553(12) yes
Zn2 . S8 . 2.3690(11) yes
Zn2 . N7 . 2.121(3) yes
S5 . C17 . 1.718(4) yes
S6 . C17 . 1.723(4) yes
C17 . N5 . 1.325(5) yes
N5 . C18 . 1.478(5) yes
N5 . C20 . 1.482(5) yes
C18 . C19 . 1.500(8) yes
C18 . H181 . 1.000 no
C18 . H182 . 1.000 no
C19 . H191 . 1.000 no
C19 . H192 . 1.000 no
C19 . H193 . 1.000 no
C20 . C21 . 1.489(8) yes
C20 . H201 . 1.000 no
C20 . H202 . 1.000 no
C21 . H211 . 1.000 no
C21 . H212 . 1.000 no
C21 . H213 . 1.000 no
S7 . C22 . 1.736(4) yes
S8 . C22 . 1.722(4) yes
C22 . N6 . 1.328(5) yes
N6 . C23 . 1.512(7) yes
N6 . C25 . 1.470(6) yes
C23 . C24 . 1.470(9) yes
C23 . H231 . 1.000 no
C23 . H232 . 1.000 no
C24 . H241 . 1.000 no
C24 . H242 . 1.000 no
C24 . H243 . 1.000 no
C25 . C26 . 1.477(9) yes
C25 . H251 . 1.000 no
C25 . H252 . 1.000 no
C26 . H261 . 1.000 no
C26 . H262 . 1.000 no
C26 . H263 . 1.000 no
N7 . C27 . 1.522(9) yes
N7 . C29 . 1.510(9) yes
N7 . C31 . 1.389(9) yes
C27 . C28 . 1.527(12) yes
C27 . H271 . 1.000 no
C27 . H272 . 1.000 no
C28 . N8 . 1.474(9) yes
C28 . H281 . 1.000 no
C28 . H282 . 1.000 no
C29 . C30 . 1.560(12) yes
C29 . H291 . 1.000 no
C29 . H292 . 1.000 no
C30 . N8 . 1.499(9) yes
C30 . H301 . 1.000 no
C30 . H302 . 1.000 no
C31 . C32 . 1.573(12) yes
C31 . H311 . 1.000 no
C31 . H312 . 1.000 no
C32 . N8 . 1.387(10) yes
C32 . H321 . 1.000 no
C32 . H322 . 1.000 no
